data_4028125
loop_
_publ_author_name
'Debkumar Nandi'
'Debalina Ghosh'
'Shih-Ji Chen'
'Bing-Chiuan Kuo'
'Nancy M. Wang'
'Hon Man Lee'

_publ_contact_author_address
;National Changhua University of Education
Department of Chemistry
Changhua
Taiwan 50058
;
_publ_contact_author_email leehm@cc.ncue.edu.tw
_publ_contact_author_fax 04-7211190
_publ_contact_author_name 'Hon Man Lee'
_publ_contact_author_phone '04-7232105 ext. 3505'
_publ_section_title
;
 One-Step Synthesis of Isocoumarins and 3-Benzylidenephthalides via
 Ligandless Pd-Catalyzed Oxidative Coupling of Benzoic Acids and
 Vinylarenes
;
_journal_name_full 'Journal of Organic Chemistry'
_journal_page_first 3445
_journal_page_last 3451
_journal_paper_doi 10.1021/jo400174w
_journal_volume 78
_journal_year 2013
_chemical_formula_moiety 'C18 H16 O5'
_chemical_formula_sum 'C18 H16 O5'
_chemical_formula_weight 312.31
_space_group_IT_number 56
_symmetry_cell_setting orthorhombic
_symmetry_Int_Tables_number 56
_symmetry_space_group_name_Hall '-P 2ab 2ac'
_symmetry_space_group_name_H-M 'P c c n'
_atom_sites_solution_hydrogens geom
_atom_sites_solution_primary direct
_atom_sites_solution_secondary difmap
_audit_creation_method SHELXL-97
_cell_angle_alpha 90.00
_cell_angle_beta 90.00
_cell_angle_gamma 90.00
_cell_formula_units_Z 8
_cell_length_a 13.6637(9)
_cell_length_b 26.4984(16)
_cell_length_c 8.3392(6)
_cell_measurement_reflns_used 780
_cell_measurement_temperature 150(2)
_cell_measurement_theta_max 15.5
_cell_measurement_theta_min 2.7
_cell_volume 3019.3(3)
_computing_cell_refinement 'SAINT (Bruker, 2007)'
_computing_data_collection 'APEX2 (Bruker, 2007)'
_computing_data_reduction 'SAINT (Bruker, 2007)'
_computing_molecular_graphics 'SHELXTL (Sheldrick, 2008)'
_computing_publication_material 'DIAMOND (Brandenburg, 2006)'
_computing_structure_refinement 'SHELXTL (Sheldrick, 2008)'
_computing_structure_solution 'SHELXTL (Sheldrick, 2008)'
_diffrn_ambient_temperature 150(2)
_diffrn_measured_fraction_theta_full 1.000
_diffrn_measured_fraction_theta_max 1.000
_diffrn_measurement_device_type 'Bruker SMART APEXII'
_diffrn_measurement_method \w
_diffrn_radiation_monochromator graphite
_diffrn_radiation_probe x-ray
_diffrn_radiation_type MoK\a
_diffrn_radiation_wavelength 0.71073
_diffrn_reflns_av_R_equivalents 0.1613
_diffrn_reflns_av_sigmaI/netI 0.0764
_diffrn_reflns_limit_h_max 17
_diffrn_reflns_limit_h_min -17
_diffrn_reflns_limit_k_max 33
_diffrn_reflns_limit_k_min -33
_diffrn_reflns_limit_l_max 10
_diffrn_reflns_limit_l_min -10
_diffrn_reflns_number 31984
_diffrn_reflns_theta_full 26.50
_diffrn_reflns_theta_max 26.50
_diffrn_reflns_theta_min 1.68
_diffrn_source 'fine-focus sealed tube'
_diffrn_standards_decay_% 0
_diffrn_standards_interval_count 0
_diffrn_standards_interval_time 0
_diffrn_standards_number 0
_exptl_absorpt_coefficient_mu 0.101
_exptl_absorpt_correction_T_max 0.9802
_exptl_absorpt_correction_T_min 0.9753
_exptl_absorpt_correction_type multi-scan
_exptl_absorpt_process_details 'SADABS (Sheldrick, 2003)'
_exptl_crystal_density_diffrn 1.374
_exptl_crystal_F_000 1312
_exptl_crystal_size_max 0.25
_exptl_crystal_size_mid 0.20
_exptl_crystal_size_min 0.20
_refine_diff_density_max 0.208
_refine_diff_density_min -0.166
_refine_diff_density_rms 0.050
_refine_ls_extinction_coef 0.0009(3)
_refine_ls_extinction_expression Fc^*^=kFc[1+0.001xFc^2^\l^3^/sin(2\q)]^-1/4^
_refine_ls_extinction_method SHELXL
_refine_ls_goodness_of_fit_ref 0.927
_refine_ls_hydrogen_treatment constr
_refine_ls_matrix_type full
_refine_ls_number_parameters 212
_refine_ls_number_reflns 3129
_refine_ls_number_restraints 0
_refine_ls_restrained_S_all 0.927
_refine_ls_R_factor_all 0.1703
_refine_ls_R_factor_gt 0.0617
_refine_ls_shift/su_max 0.000
_refine_ls_shift/su_mean 0.000
_refine_ls_structure_factor_coef Fsqd
_refine_ls_weighting_details 'calc w=1/[\s^2^(Fo^2^)+(0.0797P)^2^+0.0000P] where P=(Fo^2^+2Fc^2^)/3'
_refine_ls_weighting_scheme calc
_refine_ls_wR_factor_gt 0.1335
_refine_ls_wR_factor_ref 0.1801
_reflns_number_gt 1239
_reflns_number_total 3129
_reflns_threshold_expression I>2\s
_cod_data_source_file jo400174w_si_003.cif
_cod_data_source_block dkn181
_cod_database_code 4028125

loop_
_symmetry_equiv_pos_as_xyz
'x, y, z'
'-x+1/2, -y+1/2, z'
'-x, y+1/2, -z+1/2'
'x+1/2, -y, -z+1/2'
'-x, -y, -z'
'x-1/2, y-1/2, -z'
'x, -y-1/2, z-1/2'
'-x-1/2, y, z-1/2'

loop_
_atom_site_label
_atom_site_type_symbol
_atom_site_fract_x
_atom_site_fract_y
_atom_site_fract_z
_atom_site_U_iso_or_equiv
_atom_site_adp_type
_atom_site_occupancy
_atom_site_symmetry_multiplicity
_atom_site_calc_flag
_atom_site_refinement_flags
C1 C 0.8794(2) 0.38756(11) 0.6433(4) 0.0553(8) Uani 1 1 d .
C2 C 0.8775(2) 0.34712(12) 0.7482(5) 0.0633(9) Uani 1 1 d .
C3 C 0.8621(2) 0.35773(14) 0.9084(4) 0.0699(10) Uani 1 1 d .
H3 H 0.8605 0.3310 0.9844 0.084 Uiso 1 1 calc R
C4 C 0.8490(2) 0.40697(14) 0.9591(4) 0.0675(10) Uani 1 1 d .
H4 H 0.8387 0.4132 1.0700 0.081 Uiso 1 1 calc R
C5 C 0.8503(2) 0.44721(13) 0.8554(4) 0.0621(9) Uani 1 1 d .
H5 H 0.8406 0.4808 0.8924 0.075 Uiso 1 1 calc R
C6 C 0.8664(2) 0.43688(11) 0.6943(4) 0.0514(8) Uani 1 1 d .
C7 C 0.8736(2) 0.46981(11) 0.5558(4) 0.0512(8) Uani 1 1 d .
C8 C 0.8632(2) 0.51937(11) 0.5437(4) 0.0530(8) Uani 1 1 d .
H8 H 0.8499 0.5360 0.6422 0.064 Uiso 1 1 calc R
C9 C 0.8687(2) 0.55295(11) 0.4048(4) 0.0514(8) Uani 1 1 d .
C10 C 0.8595(2) 0.60463(11) 0.4287(4) 0.0550(9) Uani 1 1 d .
H10 H 0.8494 0.6168 0.5346 0.066 Uiso 1 1 calc R
C11 C 0.8645(2) 0.63878(11) 0.3045(4) 0.0541(8) Uani 1 1 d .
C12 C 0.8791(2) 0.62110(11) 0.1487(4) 0.0547(8) Uani 1 1 d .
C13 C 0.8883(2) 0.57021(13) 0.1225(4) 0.0615(9) Uani 1 1 d .
H13 H 0.8980 0.5582 0.0164 0.074 Uiso 1 1 calc R
C14 C 0.8836(2) 0.53607(11) 0.2480(4) 0.0609(9) Uani 1 1 d .
H14 H 0.8906 0.5010 0.2273 0.073 Uiso 1 1 calc R
C15 C 0.8992(3) 0.64065(14) -0.1279(4) 0.0839(12) Uani 1 1 d .
H15A H 0.9609 0.6219 -0.1338 0.126 Uiso 1 1 calc R
H15B H 0.9024 0.6700 -0.1993 0.126 Uiso 1 1 calc R
H15C H 0.8451 0.6187 -0.1610 0.126 Uiso 1 1 calc R
C16 C 0.8601(3) 0.71022(12) 0.4767(4) 0.0839(12) Uani 1 1 d .
H16A H 0.8033 0.6987 0.5385 0.126 Uiso 1 1 calc R
H16B H 0.8599 0.7472 0.4711 0.126 Uiso 1 1 calc R
H16C H 0.9203 0.6988 0.5292 0.126 Uiso 1 1 calc R
C17 C 0.8966(2) 0.38861(12) 0.4697(4) 0.0589(9) Uani 1 1 d .
C18 C 0.9020(3) 0.25892(13) 0.7940(5) 0.1154(16) Uani 1 1 d .
H18A H 0.9597 0.2645 0.8615 0.173 Uiso 1 1 calc R
H18B H 0.9105 0.2277 0.7327 0.173 Uiso 1 1 calc R
H18C H 0.8437 0.2561 0.8619 0.173 Uiso 1 1 calc R
O1 O 0.85542(18) 0.68985(8) 0.3185(3) 0.0759(7) Uani 1 1 d .
O2 O 0.88344(17) 0.65720(8) 0.0324(3) 0.0718(7) Uani 1 1 d .
O3 O 0.91055(19) 0.35638(8) 0.3709(3) 0.0799(8) Uani 1 1 d .
O4 O 0.89232(15) 0.43900(7) 0.4224(2) 0.0590(6) Uani 1 1 d .
O5 O 0.8905(2) 0.30047(8) 0.6858(3) 0.0868(8) Uani 1 1 d .

loop_
_atom_site_aniso_label
_atom_site_aniso_U_11
_atom_site_aniso_U_22
_atom_site_aniso_U_33
_atom_site_aniso_U_23
_atom_site_aniso_U_13
_atom_site_aniso_U_12
C1 0.056(2) 0.050(2) 0.059(2) 0.0045(17) 0.0037(16) 0.0048(17)
C2 0.068(2) 0.050(2) 0.071(3) 0.0060(18) 0.0016(19) 0.0023(18)
C3 0.072(3) 0.069(2) 0.069(3) 0.018(2) 0.009(2) 0.0068(19)
C4 0.068(2) 0.079(3) 0.055(2) 0.004(2) 0.0097(18) 0.0028(19)
C5 0.068(2) 0.062(2) 0.057(2) 0.0040(19) 0.0060(17) -0.0016(17)
C6 0.0515(19) 0.0496(19) 0.053(2) 0.0066(16) -0.0011(15) 0.0024(15)
C7 0.055(2) 0.0470(19) 0.052(2) -0.0032(15) 0.0028(16) -0.0006(15)
C8 0.062(2) 0.0463(18) 0.050(2) 0.0028(15) 0.0003(16) 0.0002(16)
C9 0.055(2) 0.0484(19) 0.051(2) -0.0003(15) 0.0020(15) -0.0040(15)
C10 0.073(2) 0.0445(18) 0.0481(19) -0.0016(16) -0.0006(16) 0.0000(16)
C11 0.062(2) 0.0453(19) 0.055(2) 0.0008(17) -0.0011(17) 0.0003(16)
C12 0.064(2) 0.050(2) 0.050(2) 0.0101(16) -0.0042(17) -0.0029(16)
C13 0.077(2) 0.062(2) 0.046(2) -0.0012(17) -0.0018(17) -0.0045(19)
C14 0.078(2) 0.0445(18) 0.060(2) -0.0045(16) -0.0005(19) 0.0001(17)
C15 0.109(3) 0.090(3) 0.053(2) 0.012(2) 0.007(2) -0.001(2)
C16 0.130(3) 0.048(2) 0.073(3) -0.0116(19) 0.005(2) 0.005(2)
C17 0.061(2) 0.043(2) 0.073(3) 0.0034(18) 0.0011(18) 0.0003(16)
C18 0.173(4) 0.059(2) 0.115(4) 0.033(3) 0.002(3) 0.013(3)
O1 0.121(2) 0.0446(13) 0.0616(16) 0.0029(12) 0.0065(14) 0.0090(13)
O2 0.1004(19) 0.0642(15) 0.0510(15) 0.0085(12) 0.0023(13) 0.0020(13)
O3 0.115(2) 0.0542(14) 0.0705(17) -0.0102(13) 0.0117(14) 0.0111(14)
O4 0.0762(16) 0.0463(13) 0.0545(14) -0.0008(11) 0.0033(11) 0.0042(11)
O5 0.128(2) 0.0456(14) 0.087(2) 0.0120(13) 0.0048(16) 0.0088(14)

loop_
_atom_type_symbol
_atom_type_description
_atom_type_scat_dispersion_real
_atom_type_scat_dispersion_imag
_atom_type_scat_source
C C 0.0033 0.0016 'International Tables Vol C Tables 4.2.6.8 and 6.1.1.4'
H H 0.0000 0.0000 'International Tables Vol C Tables 4.2.6.8 and 6.1.1.4'
O O 0.0106 0.0060 'International Tables Vol C Tables 4.2.6.8 and 6.1.1.4'

loop_
_geom_angle_atom_site_label_1
_geom_angle_atom_site_label_2
_geom_angle_atom_site_label_3
_geom_angle
C2 C1 C6 122.2(3)
C2 C1 C17 129.9(3)
C6 C1 C17 107.8(3)
O5 C2 C3 125.3(3)
O5 C2 C1 117.5(3)
C3 C2 C1 117.2(3)
C2 C3 C4 120.4(3)
C2 C3 H3 119.8
C4 C3 H3 119.8
C5 C4 C3 122.6(3)
C5 C4 H4 118.7
C3 C4 H4 118.7
C4 C5 C6 117.3(3)
C4 C5 H5 121.4
C6 C5 H5 121.4
C1 C6 C5 120.2(3)
C1 C6 C7 108.3(3)
C5 C6 C7 131.5(3)
C8 C7 O4 122.4(3)
C8 C7 C6 130.5(3)
O4 C7 C6 107.1(2)
C7 C8 C9 131.2(3)
C7 C8 H8 114.4
C9 C8 H8 114.4
C10 C9 C14 117.6(3)
C10 C9 C8 118.8(3)
C14 C9 C8 123.6(3)
C11 C10 C9 122.3(3)
C11 C10 H10 118.8
C9 C10 H10 118.8
O1 C11 C10 125.6(3)
O1 C11 C12 115.2(3)
C10 C11 C12 119.1(3)
O2 C12 C13 124.9(3)
O2 C12 C11 115.6(3)
C13 C12 C11 119.4(3)
C12 C13 C14 121.2(3)
C12 C13 H13 119.4
C14 C13 H13 119.4
C13 C14 C9 120.3(3)
C13 C14 H14 119.8
C9 C14 H14 119.8
O2 C15 H15A 109.5
O2 C15 H15B 109.5
H15A C15 H15B 109.5
O2 C15 H15C 109.5
H15A C15 H15C 109.5
H15B C15 H15C 109.5
O1 C16 H16A 109.5
O1 C16 H16B 109.5
H16A C16 H16B 109.5
O1 C16 H16C 109.5
H16A C16 H16C 109.5
H16B C16 H16C 109.5
O3 C17 O4 119.6(3)
O3 C17 C1 133.5(3)
O4 C17 C1 106.9(3)
O5 C18 H18A 109.5
O5 C18 H18B 109.5
H18A C18 H18B 109.5
O5 C18 H18C 109.5
H18A C18 H18C 109.5
H18B C18 H18C 109.5
C11 O1 C16 116.8(2)
C12 O2 C15 117.3(3)
C17 O4 C7 109.9(2)
C2 O5 C18 118.3(3)

loop_
_geom_bond_atom_site_label_1
_geom_bond_atom_site_label_2
_geom_bond_distance
C1 C2 1.384(4)
C1 C6 1.386(4)
C1 C17 1.466(5)
C2 O5 1.353(4)
C2 C3 1.382(5)
C3 C4 1.383(5)
C3 H3 0.9500
C4 C5 1.373(4)
C4 H4 0.9500
C5 C6 1.388(4)
C5 H5 0.9500
C6 C7 1.451(4)
C7 C8 1.325(4)
C7 O4 1.403(3)
C8 C9 1.462(4)
C8 H8 0.9500
C9 C10 1.390(4)
C9 C14 1.397(4)
C10 C11 1.377(4)
C10 H10 0.9500
C11 O1 1.364(3)
C11 C12 1.395(4)
C12 O2 1.363(3)
C12 C13 1.372(4)
C13 C14 1.384(4)
C13 H13 0.9500
C14 H14 0.9500
C15 O2 1.424(4)
C15 H15A 0.9800
C15 H15B 0.9800
C15 H15C 0.9800
C16 O1 1.427(4)
C16 H16A 0.9800
C16 H16B 0.9800
C16 H16C 0.9800
C17 O3 1.202(4)
C17 O4 1.394(3)
C18 O5 1.432(4)
C18 H18A 0.9800
C18 H18B 0.9800
C18 H18C 0.9800
